data_4505828
loop_
_publ_author_name
'Jung, Ok-Sang'
'Lee, Young-A'
'Kim, Yun Ju'
'Hong, Jongki'

_publ_section_title
;
 &#x201C;Cyclic Tetramer&#x201D; vs &#x201C;Dimer of Cyclic
 Dimer&#x201D;:&#x2009; Subtle Anion Effects on the Cyclization of AgBF4vs
 AgClO4with Bis(3-pyridyl)dimethylsilane
;
_journal_issue 6
_journal_name_full 'Crystal Growth &amp; Design'
_journal_page_first 497
_journal_paper_doi 10.1021/cg025555f
_journal_volume 2
_journal_year 2002
_chemical_formula_sum 'C48 H56 Ag4 Cl4 N8 O16 Si4'
_chemical_formula_weight 1686.65
_chemical_name_systematic
; 
 ? 
;
_space_group_IT_number 14
_symmetry_space_group_name_Hall '-P 2ybc'
_symmetry_space_group_name_H-M 'P 1 21/c 1'
_atom_sites_solution_hydrogens geom
_atom_sites_solution_primary direct
_atom_sites_solution_secondary difmap
_audit_creation_method SHELXL-97
_cell_angle_alpha 90.00
_cell_angle_beta 101.0808(11)
_cell_angle_gamma 90.00
_cell_formula_units_Z 4
_cell_length_a 12.5075(2)
_cell_length_b 32.3068(7)
_cell_length_c 15.6988(3)
_cell_measurement_temperature 293(2)
_cell_volume 6225.3(2)
_computing_structure_refinement 'SHELXL-97 (Sheldrick, 1997)'
_computing_structure_solution 'SHELXS-97 (Sheldrick, 1990)'
_diffrn_ambient_temperature 293(2)
_diffrn_measured_fraction_theta_full 0.941
_diffrn_measured_fraction_theta_max 0.941
_diffrn_radiation_monochromator graphite
_diffrn_radiation_source 'fine-focus sealed tube'
_diffrn_radiation_type MoK\a
_diffrn_radiation_wavelength 0.71073
_diffrn_reflns_av_R_equivalents 0.0356
_diffrn_reflns_av_sigmaI/netI 0.0626
_diffrn_reflns_limit_h_max 16
_diffrn_reflns_limit_h_min -16
_diffrn_reflns_limit_k_max 41
_diffrn_reflns_limit_k_min -40
_diffrn_reflns_limit_l_max 20
_diffrn_reflns_limit_l_min -20
_diffrn_reflns_number 22435
_diffrn_reflns_theta_full 27.46
_diffrn_reflns_theta_max 27.46
_diffrn_reflns_theta_min 1.46
_exptl_absorpt_coefficient_mu 1.559
_exptl_crystal_density_diffrn 1.800
_exptl_crystal_density_method 'not measured'
_exptl_crystal_F_000 3360
_refine_diff_density_max 1.285
_refine_diff_density_min -1.210
_refine_diff_density_rms 0.273
_refine_ls_extinction_method none
_refine_ls_goodness_of_fit_ref 1.037
_refine_ls_hydrogen_treatment mixed
_refine_ls_matrix_type full
_refine_ls_number_parameters 757
_refine_ls_number_reflns 13398
_refine_ls_number_restraints 0
_refine_ls_restrained_S_all 1.037
_refine_ls_R_factor_all 0.1124
_refine_ls_R_factor_gt 0.0637
_refine_ls_shift/su_max 0.007
_refine_ls_shift/su_mean 0.000
_refine_ls_structure_factor_coef Fsqd
_refine_ls_weighting_details 'calc w=1/[\s^2^(Fo^2^)+(0.1206P)^2^+10.9112P] where P=(Fo^2^+2Fc^2^)/3'
_refine_ls_weighting_scheme calc
_refine_ls_wR_factor_gt 0.1716
_refine_ls_wR_factor_ref 0.2206
_reflns_number_gt 8443
_reflns_number_total 13398
_reflns_threshold_expression >2sigma(I)
_cod_data_source_file cg025555f_s1.cif
_cod_data_source_block si
_cod_database_code 4505828

loop_
_symmetry_equiv_pos_as_xyz
'x, y, z'
'-x, y+1/2, -z+1/2'
'-x, -y, -z'
'x, -y-1/2, z-1/2'

loop_
_atom_site_label
_atom_site_type_symbol
_atom_site_fract_x
_atom_site_fract_y
_atom_site_fract_z
_atom_site_U_iso_or_equiv
_atom_site_adp_type
_atom_site_occupancy
_atom_site_symmetry_multiplicity
_atom_site_calc_flag
_atom_site_refinement_flags
Ag1 Ag 1.28040(5) 0.07346(2) 0.73307(4) 0.0592(2) Uani 1 1 d .
Ag2 Ag 0.87847(5) 0.15517(2) 0.74259(3) 0.05586(19) Uani 1 1 d .
Ag3 Ag 0.70650(5) 0.09230(2) 0.78914(3) 0.05622(19) Uani 1 1 d .
Ag4 Ag 0.30573(5) 0.18020(2) 0.81130(3) 0.0566(2) Uani 1 1 d .
Cl1 Cl 0.99039(15) 0.04297(7) 0.74975(11) 0.0544(5) Uani 1 1 d .
Cl2 Cl 0.51950(19) -0.00473(9) 0.73684(13) 0.0715(6) Uani 1 1 d .
Cl3 Cl 0.60533(16) 0.20825(7) 0.80400(12) 0.0590(5) Uani 1 1 d .
Cl4 Cl 0.06942(16) 0.25953(8) 0.77795(12) 0.0609(5) Uani 1 1 d .
Si1 Si 0.94933(15) 0.08324(7) 0.41286(12) 0.0480(5) Uani 1 1 d .
Si2 Si 1.13691(15) 0.09410(7) 1.06740(12) 0.0459(5) Uani 1 1 d .
Si3 Si 0.45052(16) 0.16964(7) 0.48055(12) 0.0476(5) Uani 1 1 d .
Si4 Si 0.63900(15) 0.15359(7) 1.12826(12) 0.0475(5) Uani 1 1 d .
O1 O 1.0756(6) 0.0167(3) 0.7885(5) 0.106(3) Uani 1 1 d .
O2 O 1.0325(5) 0.0844(2) 0.7409(4) 0.0689(16) Uani 1 1 d .
O3 O 0.9409(6) 0.0281(3) 0.6640(4) 0.094(2) Uani 1 1 d .
O4 O 0.9119(7) 0.0449(3) 0.8038(5) 0.105(3) Uani 1 1 d .
O5 O 0.4943(8) 0.0412(3) 0.7333(7) 0.135(4) Uani 1 1 d .
O6 O 0.5139(11) -0.0150(5) 0.6533(6) 0.191(6) Uani 1 1 d .
O7 O 0.4614(11) -0.0258(4) 0.7867(8) 0.177(5) Uani 1 1 d .
O8 O 0.6290(10) -0.0011(5) 0.7762(9) 0.235(9) Uani 1 1 d .
O9 O 0.5561(6) 0.1671(2) 0.8010(4) 0.0780(18) Uani 1 1 d .
O10 O 0.6612(5) 0.2153(2) 0.8905(4) 0.0808(19) Uani 1 1 d .
O11 O 0.6785(7) 0.2073(3) 0.7449(5) 0.099(2) Uani 1 1 d .
O12 O 0.5209(8) 0.2351(3) 0.7784(6) 0.135(4) Uani 1 1 d .
O13 O 0.1530(8) 0.2774(4) 0.7445(7) 0.146(4) Uani 1 1 d .
O14 O 0.1128(7) 0.2237(3) 0.8218(5) 0.121(3) Uani 1 1 d .
O15 O 0.0248(8) 0.2835(4) 0.8347(7) 0.154(5) Uani 1 1 d .
O16 O -0.0135(7) 0.2465(3) 0.7083(5) 0.119(3) Uani 1 1 d .
N1 N 1.2384(4) 0.0706(2) 0.5932(3) 0.0470(14) Uani 1 1 d .
N2 N 0.8560(4) 0.15647(19) 0.6029(3) 0.0431(13) Uani 1 1 d .
N3 N 1.3166(5) 0.0751(2) 0.8711(4) 0.0511(15) Uani 1 1 d .
N4 N 0.9289(5) 0.1606(2) 0.8812(4) 0.0490(15) Uani 1 1 d .
N5 N 0.6601(4) 0.0949(2) 0.6499(3) 0.0448(14) Uani 1 1 d .
N6 N 0.2663(5) 0.1766(2) 0.6729(4) 0.0503(16) Uani 1 1 d .
N7 N 0.7252(5) 0.0856(2) 0.9283(4) 0.0490(15) Uani 1 1 d .
C43 C 0.4985(5) 0.1719(2) 1.0761(4) 0.0412(15) Uani 1 1 d .
C1 C 1.1345(5) 0.0782(2) 0.5527(4) 0.0449(16) Uani 1 1 d .
H1 H 1.0854 0.0867 0.5868 0.054 Uiso 1 1 calc R
C2 C 1.0964(5) 0.0744(2) 0.4652(4) 0.0440(16) Uani 1 1 d .
C3 C 1.1729(6) 0.0614(3) 0.4164(4) 0.0535(19) Uani 1 1 d .
H3 H 1.1519 0.0581 0.3567 0.064 Uiso 1 1 calc R
C4 C 1.2788(6) 0.0535(3) 0.4560(5) 0.057(2) Uani 1 1 d .
H4 H 1.3294 0.0447 0.4236 0.068 Uiso 1 1 calc R
C5 C 1.3090(6) 0.0589(3) 0.5451(5) 0.0521(18) Uani 1 1 d .
H5 H 1.3809 0.0540 0.5718 0.062 Uiso 1 1 calc R
C6 C 0.8870(5) 0.1252(2) 0.5574(4) 0.0419(15) Uani 1 1 d .
H6 H 0.9045 0.1001 0.5856 0.050 Uiso 1 1 calc R
C7 C 0.8946(5) 0.1281(2) 0.4695(4) 0.0435(16) Uani 1 1 d .
C8 C 0.8570(5) 0.1653(3) 0.4283(4) 0.0477(17) Uani 1 1 d .
H8 H 0.8581 0.1689 0.3697 0.057 Uiso 1 1 calc R
C9 C 0.8182(6) 0.1966(3) 0.4740(5) 0.0535(18) Uani 1 1 d .
H9 H 0.7905 0.2208 0.4459 0.064 Uiso 1 1 calc R
C10 C 0.8209(5) 0.1920(3) 0.5591(5) 0.0505(18) Uani 1 1 d .
H10 H 0.7978 0.2138 0.5897 0.061 Uiso 1 1 calc R
C11 C 0.8710(7) 0.0360(3) 0.4242(7) 0.078(3) Uani 1 1 d .
H11A H 0.8751 0.0301 0.4846 0.117 Uiso 1 1 calc R
H11B H 0.9008 0.0133 0.3971 0.117 Uiso 1 1 calc R
H11C H 0.7963 0.0401 0.3968 0.117 Uiso 1 1 calc R
C12 C 0.9459(7) 0.0968(3) 0.2984(5) 0.074(3) Uani 1 1 d .
H12A H 0.9876 0.1216 0.2955 0.111 Uiso 1 1 calc R
H12B H 0.8719 0.1014 0.2698 0.111 Uiso 1 1 calc R
H12C H 0.9764 0.0746 0.2703 0.111 Uiso 1 1 calc R
C13 C 1.2373(5) 0.0859(3) 0.9170(4) 0.0477(17) Uani 1 1 d .
H13 H 1.1718 0.0962 0.8862 0.057 Uiso 1 1 calc R
C14 C 1.2492(5) 0.0822(2) 1.0057(4) 0.0438(15) Uani 1 1 d .
C15 C 1.3473(6) 0.0660(3) 1.0506(4) 0.0518(18) Uani 1 1 d .
H15 H 1.3592 0.0628 1.1106 0.062 Uiso 1 1 calc R
C16 C 1.4276(6) 0.0544(3) 1.0042(5) 0.061(2) Uani 1 1 d .
H16 H 1.4932 0.0432 1.0330 0.073 Uiso 1 1 calc R
C17 C 1.4089(6) 0.0597(3) 0.9163(5) 0.059(2) Uani 1 1 d .
H17 H 1.4634 0.0521 0.8866 0.071 Uiso 1 1 calc R
C18 C 0.9900(5) 0.1307(2) 0.9272(4) 0.0451(16) Uani 1 1 d .
H18 H 0.9929 0.1049 0.9015 0.054 Uiso 1 1 calc R
C19 C 1.0482(5) 0.1365(2) 1.0104(4) 0.0442(16) Uani 1 1 d .
C20 C 1.0353(6) 0.1749(3) 1.0490(5) 0.055(2) Uani 1 1 d .
H20 H 1.0715 0.1804 1.1053 0.066 Uiso 1 1 calc R
C21 C 0.9685(6) 0.2045(3) 1.0027(5) 0.060(2) Uani 1 1 d .
H21 H 0.9578 0.2296 1.0288 0.073 Uiso 1 1 calc R
C22 C 0.9187(6) 0.1972(3) 0.9198(5) 0.0541(19) Uani 1 1 d .
H22 H 0.8764 0.2179 0.8888 0.065 Uiso 1 1 calc R
C23 C 1.2006(7) 0.1113(3) 1.1799(4) 0.067(2) Uani 1 1 d .
H23A H 1.2430 0.1358 1.1766 0.101 Uiso 1 1 calc R
H23B H 1.2469 0.0897 1.2084 0.101 Uiso 1 1 calc R
H23C H 1.1445 0.1171 1.2121 0.101 Uiso 1 1 calc R
C24 C 1.0522(8) 0.0464(3) 1.0650(7) 0.082(3) Uani 1 1 d .
H24A H 1.0961 0.0243 1.0940 0.123 Uiso 1 1 calc R
H24B H 1.0244 0.0387 1.0059 0.123 Uiso 1 1 calc R
H24C H 0.9926 0.0517 1.0939 0.123 Uiso 1 1 calc R
C26 C 0.5422(5) 0.1254(2) 0.5260(4) 0.0424(15) Uani 1 1 d .
C25 C 0.5962(5) 0.1258(2) 0.6117(4) 0.0424(15) Uani 1 1 d .
H25 H 0.5877 0.1489 0.6451 0.051 Uiso 1 1 calc R
C29 C 0.6716(6) 0.0616(3) 0.6013(5) 0.0516(18) Uani 1 1 d .
H29 H 0.7129 0.0394 0.6271 0.062 Uiso 1 1 calc R
C28 C 0.6253(6) 0.0592(3) 0.5157(5) 0.058(2) Uani 1 1 d .
H28 H 0.6384 0.0364 0.4830 0.069 Uiso 1 1 calc R
C27 C 0.5588(6) 0.0906(3) 0.4777(4) 0.0504(18) Uani 1 1 d .
H27 H 0.5248 0.0887 0.4197 0.061 Uiso 1 1 calc R
C30 C 0.3462(5) 0.1707(3) 0.6291(4) 0.0478(18) Uani 1 1 d .
H30 H 0.4153 0.1647 0.6606 0.057 Uiso 1 1 calc R
C31 C 0.3323(5) 0.1728(2) 0.5387(4) 0.0429(16) Uani 1 1 d .
C32 C 0.2252(6) 0.1812(3) 0.4943(4) 0.0524(19) Uani 1 1 d .
H32 H 0.2097 0.1824 0.4340 0.063 Uiso 1 1 calc R
C33 C 0.1425(6) 0.1876(3) 0.5414(5) 0.056(2) Uani 1 1 d .
H33 H 0.0724 0.1941 0.5128 0.068 Uiso 1 1 calc R
C34 C 0.1650(5) 0.1843(3) 0.6285(5) 0.055(2) Uani 1 1 d .
H34 H 0.1087 0.1874 0.6590 0.066 Uiso 1 1 calc R
C35 C 0.5301(7) 0.2181(3) 0.5031(7) 0.075(3) Uani 1 1 d .
H35A H 0.4852 0.2413 0.4808 0.112 Uiso 1 1 calc R
H35B H 0.5923 0.2170 0.4756 0.112 Uiso 1 1 calc R
H35C H 0.5541 0.2212 0.5646 0.112 Uiso 1 1 calc R
C36 C 0.3937(8) 0.1599(4) 0.3627(5) 0.090(4) Uani 1 1 d .
H36A H 0.3545 0.1341 0.3566 0.136 Uiso 1 1 calc R
H36B H 0.4522 0.1585 0.3312 0.136 Uiso 1 1 calc R
H36C H 0.3452 0.1820 0.3400 0.136 Uiso 1 1 calc R
C37 C 0.6962(5) 0.1155(3) 0.9790(4) 0.0471(17) Uani 1 1 d .
H37 H 0.6818 0.1417 0.9549 0.057 Uiso 1 1 calc R
C38 C 0.6864(5) 0.1101(2) 1.0635(4) 0.0421(15) Uani 1 1 d .
C39 C 0.7124(6) 0.0706(3) 1.0985(5) 0.0514(18) Uani 1 1 d .
H39 H 0.7067 0.0650 1.1556 0.062 Uiso 1 1 calc R
C40 C 0.7465(6) 0.0399(3) 1.0481(5) 0.058(2) Uani 1 1 d .
H40 H 0.7665 0.0139 1.0715 0.070 Uiso 1 1 calc R
C41 C 0.7502(6) 0.0483(3) 0.9647(5) 0.0567(19) Uani 1 1 d .
H41 H 0.7710 0.0274 0.9307 0.068 Uiso 1 1 calc R
C42 C 0.4535(5) 0.1678(2) 0.9879(4) 0.0463(16) Uani 1 1 d .
H42 H 0.4945 0.1538 0.9535 0.056 Uiso 1 1 calc R
N8 N 0.3562(4) 0.1824(2) 0.9488(3) 0.0458(14) Uani 1 1 d .
C44 C 0.4319(6) 0.1929(3) 1.1259(4) 0.0531(19) Uani 1 1 d .
H44 H 0.4565 0.1965 1.1853 0.064 Uiso 1 1 calc R
C45 C 0.3323(6) 0.2079(3) 1.0880(5) 0.058(2) Uani 1 1 d .
H45 H 0.2893 0.2216 1.1211 0.070 Uiso 1 1 calc R
C46 C 0.2955(6) 0.2025(3) 0.9993(5) 0.0522(19) Uani 1 1 d .
H46 H 0.2276 0.2129 0.9737 0.063 Uiso 1 1 calc R
C47 C 0.6289(7) 0.1348(3) 1.2393(5) 0.073(3) Uani 1 1 d .
H47A H 0.6989 0.1253 1.2688 0.109 Uiso 1 1 calc R
H47B H 0.5773 0.1125 1.2345 0.109 Uiso 1 1 calc R
H47C H 0.6051 0.1571 1.2717 0.109 Uiso 1 1 calc R
C48 C 0.7346(7) 0.1987(3) 1.1292(6) 0.071(2) Uani 1 1 d .
H48A H 0.8071 0.1904 1.1556 0.107 Uiso 1 1 calc R
H48B H 0.7118 0.2210 1.1618 0.107 Uiso 1 1 calc R
H48C H 0.7336 0.2076 1.0707 0.107 Uiso 1 1 calc R

loop_
_atom_site_aniso_label
_atom_site_aniso_U_11
_atom_site_aniso_U_22
_atom_site_aniso_U_33
_atom_site_aniso_U_23
_atom_site_aniso_U_13
_atom_site_aniso_U_12
Ag1 0.0560(3) 0.0824(5) 0.0400(3) 0.0028(3) 0.0111(2) 0.0065(3)
Ag2 0.0582(3) 0.0695(5) 0.0400(3) -0.0012(3) 0.0097(2) 0.0112(3)
Ag3 0.0593(3) 0.0682(5) 0.0409(3) 0.0036(3) 0.0092(2) 0.0084(3)
Ag4 0.0526(3) 0.0798(5) 0.0380(3) -0.0011(3) 0.0100(2) 0.0024(3)
Cl1 0.0601(10) 0.0540(13) 0.0502(10) -0.0009(8) 0.0137(8) 0.0122(9)
Cl2 0.0769(13) 0.0910(19) 0.0463(10) 0.0043(10) 0.0111(9) 0.0095(12)
Cl3 0.0650(11) 0.0598(14) 0.0509(10) -0.0020(9) 0.0080(8) 0.0095(10)
Cl4 0.0600(11) 0.0763(15) 0.0442(9) 0.0003(9) 0.0044(8) 0.0054(10)
Si1 0.0448(10) 0.0604(14) 0.0399(10) -0.0062(9) 0.0108(7) 0.0001(9)
Si2 0.0469(10) 0.0528(13) 0.0385(9) 0.0030(8) 0.0097(7) 0.0014(9)
Si3 0.0472(10) 0.0584(14) 0.0391(10) 0.0075(9) 0.0129(7) 0.0095(9)
Si4 0.0432(10) 0.0577(14) 0.0414(10) -0.0058(9) 0.0075(7) -0.0001(9)
O1 0.091(5) 0.082(6) 0.136(7) 0.022(5) -0.002(4) 0.025(4)
O2 0.093(4) 0.052(4) 0.061(3) 0.000(3) 0.015(3) -0.003(3)
O3 0.108(5) 0.093(6) 0.075(4) -0.028(4) -0.001(4) -0.009(4)
O4 0.118(6) 0.098(7) 0.118(6) -0.004(5) 0.075(5) 0.006(5)
O5 0.144(8) 0.111(9) 0.168(9) 0.015(6) 0.074(7) 0.026(7)
O6 0.225(12) 0.253(16) 0.107(7) -0.099(9) 0.060(8) -0.056(11)
O7 0.204(12) 0.171(13) 0.176(11) 0.023(9) 0.090(9) -0.061(10)
O8 0.169(11) 0.27(2) 0.227(14) 0.148(13) -0.073(10) -0.061(11)
O9 0.092(4) 0.073(5) 0.070(4) -0.004(3) 0.019(3) -0.019(4)
O10 0.087(4) 0.084(5) 0.066(4) -0.019(3) -0.001(3) -0.001(4)
O11 0.124(6) 0.091(6) 0.099(5) -0.008(4) 0.061(5) -0.013(5)
O12 0.141(8) 0.126(9) 0.124(7) 0.018(6) -0.009(6) 0.070(7)
O13 0.116(7) 0.169(12) 0.164(9) 0.034(8) 0.057(6) -0.040(7)
O14 0.109(6) 0.159(9) 0.103(6) 0.061(6) 0.042(4) 0.064(6)
O15 0.132(7) 0.175(12) 0.150(8) -0.097(8) 0.015(6) 0.032(7)
O16 0.104(6) 0.131(8) 0.103(6) -0.032(5) -0.033(4) 0.030(5)
N1 0.048(3) 0.054(4) 0.040(3) 0.003(3) 0.012(2) 0.008(3)
N2 0.045(3) 0.043(4) 0.042(3) -0.001(2) 0.009(2) 0.008(3)
N3 0.048(3) 0.064(5) 0.041(3) -0.004(3) 0.008(2) 0.006(3)
N4 0.046(3) 0.056(4) 0.045(3) -0.007(3) 0.008(2) 0.005(3)
N5 0.045(3) 0.052(4) 0.037(3) -0.001(3) 0.007(2) 0.004(3)
N6 0.043(3) 0.071(5) 0.036(3) -0.002(3) 0.007(2) 0.006(3)
N7 0.050(3) 0.055(4) 0.044(3) 0.002(3) 0.012(2) 0.008(3)
C43 0.043(3) 0.043(4) 0.040(3) -0.001(3) 0.012(3) -0.002(3)
C1 0.041(3) 0.052(5) 0.045(4) 0.001(3) 0.016(3) 0.002(3)
C2 0.053(4) 0.041(4) 0.043(4) -0.001(3) 0.022(3) 0.003(3)
C3 0.060(4) 0.064(6) 0.038(4) -0.004(3) 0.014(3) 0.006(4)
C4 0.052(4) 0.068(6) 0.056(4) -0.003(4) 0.025(3) 0.014(4)
C5 0.047(4) 0.054(5) 0.060(4) 0.004(4) 0.022(3) 0.006(3)
C6 0.043(3) 0.039(4) 0.043(3) 0.004(3) 0.008(3) 0.008(3)
C7 0.039(3) 0.058(5) 0.032(3) -0.002(3) 0.005(2) -0.002(3)
C8 0.045(4) 0.056(5) 0.041(4) 0.010(3) 0.007(3) -0.006(3)
C9 0.050(4) 0.044(5) 0.063(5) 0.009(4) 0.000(3) 0.002(3)
C10 0.040(4) 0.049(5) 0.060(4) 0.000(3) 0.004(3) 0.007(3)
C11 0.072(5) 0.066(7) 0.104(7) -0.035(5) 0.038(5) -0.005(5)
C12 0.070(5) 0.106(9) 0.048(4) -0.004(5) 0.013(4) 0.016(5)
C13 0.040(3) 0.063(5) 0.040(3) 0.000(3) 0.006(3) 0.005(3)
C14 0.048(4) 0.042(4) 0.041(3) 0.000(3) 0.006(3) -0.001(3)
C15 0.050(4) 0.061(5) 0.040(4) 0.002(3) -0.001(3) 0.005(3)
C16 0.047(4) 0.074(7) 0.058(5) -0.008(4) 0.001(3) 0.009(4)
C17 0.041(4) 0.085(7) 0.049(4) -0.017(4) 0.004(3) 0.008(4)
C18 0.049(4) 0.045(4) 0.041(3) -0.005(3) 0.007(3) 0.003(3)
C19 0.040(3) 0.055(5) 0.037(3) -0.005(3) 0.007(2) 0.002(3)
C20 0.053(4) 0.061(6) 0.050(4) -0.017(4) 0.012(3) 0.002(4)
C21 0.060(4) 0.062(6) 0.060(5) -0.017(4) 0.013(4) 0.015(4)
C22 0.061(4) 0.050(5) 0.054(4) -0.004(4) 0.017(3) 0.012(4)
C23 0.083(6) 0.085(7) 0.035(4) 0.000(4) 0.015(4) 0.010(5)
C24 0.075(6) 0.066(7) 0.108(8) 0.017(5) 0.028(5) -0.005(5)
C26 0.039(3) 0.049(5) 0.041(3) -0.002(3) 0.012(2) 0.001(3)
C25 0.044(3) 0.047(4) 0.037(3) -0.001(3) 0.010(3) 0.002(3)
C29 0.052(4) 0.047(5) 0.058(4) 0.007(3) 0.016(3) 0.013(3)
C28 0.063(4) 0.055(6) 0.057(5) -0.010(4) 0.016(3) 0.014(4)
C27 0.052(4) 0.059(5) 0.042(4) -0.010(3) 0.014(3) 0.002(4)
C30 0.035(3) 0.071(6) 0.037(3) -0.004(3) 0.005(2) 0.001(3)
C31 0.037(3) 0.047(5) 0.045(4) -0.005(3) 0.008(3) -0.002(3)
C32 0.047(4) 0.068(6) 0.039(4) 0.000(3) 0.000(3) 0.001(4)
C33 0.038(4) 0.068(6) 0.060(5) -0.007(4) 0.003(3) 0.005(3)
C34 0.036(3) 0.071(6) 0.057(4) -0.016(4) 0.010(3) 0.000(3)
C35 0.063(5) 0.057(6) 0.112(8) 0.027(5) 0.033(5) 0.009(4)
C36 0.084(6) 0.148(12) 0.039(4) 0.004(5) 0.012(4) 0.031(7)
C37 0.044(4) 0.051(5) 0.047(4) 0.004(3) 0.009(3) 0.012(3)
C38 0.037(3) 0.047(4) 0.042(3) 0.005(3) 0.006(2) -0.003(3)
C39 0.049(4) 0.060(5) 0.045(4) 0.006(3) 0.006(3) 0.003(3)
C40 0.060(4) 0.055(6) 0.056(5) 0.008(4) 0.004(3) 0.006(4)
C41 0.058(4) 0.053(5) 0.057(4) -0.002(4) 0.008(3) 0.011(4)
C42 0.043(3) 0.048(5) 0.050(4) 0.000(3) 0.014(3) 0.002(3)
N8 0.047(3) 0.053(4) 0.039(3) 0.002(3) 0.012(2) -0.001(3)
C44 0.059(4) 0.066(6) 0.036(3) -0.002(3) 0.017(3) 0.002(4)
C45 0.063(5) 0.064(6) 0.054(4) 0.001(4) 0.028(3) 0.013(4)
C46 0.043(4) 0.064(6) 0.053(4) 0.004(4) 0.018(3) 0.009(3)
C47 0.077(5) 0.098(8) 0.040(4) 0.002(4) 0.006(4) 0.013(5)
C48 0.059(5) 0.066(7) 0.089(6) -0.024(5) 0.014(4) -0.012(4)

loop_
_atom_type_symbol
_atom_type_description
_atom_type_scat_dispersion_real
_atom_type_scat_dispersion_imag
_atom_type_scat_source
C C 0.0033 0.0016 'International Tables Vol C Tables 4.2.6.8 and 6.1.1.4'
H H 0.0000 0.0000 'International Tables Vol C Tables 4.2.6.8 and 6.1.1.4'
Ag Ag -0.8971 1.1015 'International Tables Vol C Tables 4.2.6.8 and 6.1.1.4'
Cl Cl 0.1484 0.1585 'International Tables Vol C Tables 4.2.6.8 and 6.1.1.4'
N N 0.0061 0.0033 'International Tables Vol C Tables 4.2.6.8 and 6.1.1.4'
O O 0.0106 0.0060 'International Tables Vol C Tables 4.2.6.8 and 6.1.1.4'
Si Si 0.0817 0.0704 'International Tables Vol C Tables 4.2.6.8 and 6.1.1.4'

loop_
_geom_angle_atom_site_label_1
_geom_angle_atom_site_label_2
_geom_angle_atom_site_label_3
_geom_angle
N3 Ag1 N1 178.0(2)
N4 Ag2 N2 168.9(2)
N4 Ag2 Ag3 84.19(17)
N2 Ag2 Ag3 106.71(16)
N5 Ag3 N7 170.2(2)
N5 Ag3 Ag2 78.58(16)
N7 Ag3 Ag2 110.66(17)
N8 Ag4 N6 176.0(2)
O1 Cl1 O4 108.7(5)
O1 Cl1 O3 110.7(5)
O4 Cl1 O3 110.4(5)
O1 Cl1 O2 109.8(5)
O4 Cl1 O2 108.8(5)
O3 Cl1 O2 108.3(4)
O6 Cl2 O7 120.6(9)
O6 Cl2 O8 108.4(10)
O7 Cl2 O8 112.2(8)
O6 Cl2 O5 103.6(8)
O7 Cl2 O5 112.5(7)
O8 Cl2 O5 96.5(8)
O12 Cl3 O10 113.0(5)
O12 Cl3 O11 112.3(6)
O10 Cl3 O11 111.5(5)
O12 Cl3 O9 105.7(6)
O10 Cl3 O9 107.6(4)
O11 Cl3 O9 106.2(4)
O15 Cl4 O13 116.2(8)
O15 Cl4 O14 108.3(7)
O13 Cl4 O14 106.3(6)
O15 Cl4 O16 109.8(6)
O13 Cl4 O16 109.0(6)
O14 Cl4 O16 106.9(6)
C11 Si1 C12 112.3(5)
C11 Si1 C2 109.0(4)
C12 Si1 C2 107.4(3)
C11 Si1 C7 109.9(3)
C12 Si1 C7 109.4(4)
C2 Si1 C7 108.7(3)
C24 Si2 C23 113.6(4)
C24 Si2 C19 108.1(4)
C23 Si2 C19 109.8(4)
C24 Si2 C14 107.3(4)
C23 Si2 C14 108.6(3)
C19 Si2 C14 109.4(3)
C35 Si3 C36 114.7(5)
C35 Si3 C31 107.7(4)
C36 Si3 C31 107.6(4)
C35 Si3 C26 107.6(4)
C36 Si3 C26 109.5(4)
C31 Si3 C26 109.6(3)
C47 Si4 C48 113.5(4)
C47 Si4 C43 106.3(3)
C48 Si4 C43 107.3(4)
C47 Si4 C38 110.1(4)
C48 Si4 C38 108.3(4)
C43 Si4 C38 111.2(3)
C5 N1 C1 117.9(6)
C5 N1 Ag1 122.3(5)
C1 N1 Ag1 119.6(4)
C6 N2 C10 117.6(6)
C6 N2 Ag2 122.3(4)
C10 N2 Ag2 119.6(5)
C17 N3 C13 117.0(6)
C17 N3 Ag1 121.8(5)
C13 N3 Ag1 120.3(4)
C22 N4 C18 118.7(6)
C22 N4 Ag2 119.5(5)
C18 N4 Ag2 120.5(5)
C29 N5 C25 117.4(6)
C29 N5 Ag3 120.6(5)
C25 N5 Ag3 120.1(4)
C30 N6 C34 119.0(6)
C30 N6 Ag4 118.9(4)
C34 N6 Ag4 121.8(5)
C37 N7 C41 117.3(6)
C37 N7 Ag3 122.5(5)
C41 N7 Ag3 119.3(5)
C42 C43 C44 115.0(6)
C42 C43 Si4 124.4(5)
C44 C43 Si4 120.5(5)
N1 C1 C2 124.9(6)
C1 C2 C3 115.6(6)
C1 C2 Si1 123.0(5)
C3 C2 Si1 121.3(5)
C4 C3 C2 120.6(7)
C3 C4 C5 119.0(6)
N1 C5 C4 122.0(7)
N2 C6 C7 123.9(6)
C8 C7 C6 115.4(6)
C8 C7 Si1 123.9(5)
C6 C7 Si1 120.7(5)
C9 C8 C7 120.5(6)
C10 C9 C8 119.6(7)
C9 C10 N2 122.7(7)
C14 C13 N3 124.0(6)
C13 C14 C15 117.2(6)
C13 C14 Si2 123.6(5)
C15 C14 Si2 119.0(5)
C14 C15 C16 119.1(7)
C17 C16 C15 119.4(7)
N3 C17 C16 123.3(7)
N4 C18 C19 123.4(7)
C18 C19 C20 116.3(7)
C18 C19 Si2 120.6(6)
C20 C19 Si2 123.1(5)
C21 C20 C19 119.5(7)
C22 C21 C20 120.5(8)
N4 C22 C21 121.4(7)
C25 C26 C27 116.1(6)
C25 C26 Si3 120.6(5)
C27 C26 Si3 123.3(5)
N5 C25 C26 124.3(6)
N5 C29 C28 122.5(7)
C29 C28 C27 119.5(7)
C28 C27 C26 120.1(7)
N6 C30 C31 123.9(6)
C30 C31 C32 115.5(6)
C30 C31 Si3 122.3(5)
C32 C31 Si3 122.0(5)
C33 C32 C31 119.7(6)
C34 C33 C32 119.7(6)
C33 C34 N6 122.2(6)
N7 C37 C38 124.6(7)
C37 C38 C39 116.0(7)
C37 C38 Si4 121.5(6)
C39 C38 Si4 122.5(5)
C40 C39 C38 120.1(7)
C41 C40 C39 118.8(8)
N7 C41 C40 123.1(8)
N8 C42 C43 125.3(6)
C42 N8 C46 117.4(6)
C42 N8 Ag4 121.2(5)
C46 N8 Ag4 121.0(5)
C45 C44 C43 120.9(7)
C44 C45 C46 119.5(7)
N8 C46 C45 121.8(6)

loop_
_geom_bond_atom_site_label_1
_geom_bond_atom_site_label_2
_geom_bond_distance
Ag1 N3 2.128(6)
Ag1 N1 2.159(5)
Ag2 N4 2.153(6)
Ag2 N2 2.157(5)
Ag2 Ag3 3.1448(10)
Ag3 N5 2.153(5)
Ag3 N7 2.162(6)
Ag4 N8 2.131(5)
Ag4 N6 2.137(5)
Cl1 O1 1.407(7)
Cl1 O4 1.417(7)
Cl1 O3 1.451(6)
Cl1 O2 1.454(7)
Cl2 O6 1.341(9)
Cl2 O7 1.350(10)
Cl2 O8 1.394(11)
Cl2 O5 1.516(11)
Cl3 O12 1.365(8)
Cl3 O10 1.421(6)
Cl3 O11 1.424(7)
Cl3 O9 1.462(7)
Cl4 O15 1.377(8)
Cl4 O13 1.383(8)
Cl4 O14 1.401(8)
Cl4 O16 1.418(7)
Si1 C11 1.839(10)
Si1 C12 1.842(8)
Si1 C2 1.886(7)
Si1 C7 1.895(8)
Si2 C24 1.866(10)
Si2 C23 1.875(8)
Si2 C19 1.877(8)
Si2 C14 1.892(7)
Si3 C35 1.854(10)
Si3 C36 1.877(8)
Si3 C31 1.883(7)
Si3 C26 1.884(7)
Si4 C47 1.873(8)
Si4 C48 1.882(9)
Si4 C43 1.885(7)
Si4 C38 1.894(8)
N1 C5 1.323(9)
N1 C1 1.356(8)
N2 C6 1.336(9)
N2 C10 1.365(9)
N3 C17 1.330(9)
N3 C13 1.378(9)
N4 C22 1.345(10)
N4 C18 1.351(9)
N5 C29 1.341(10)
N5 C25 1.346(9)
N6 C30 1.330(8)
N6 C34 1.346(9)
N7 C37 1.345(9)
N7 C41 1.345(10)
C43 C42 1.398(9)
C43 C44 1.421(10)
C1 C2 1.370(9)
C2 C3 1.401(9)
C3 C4 1.374(10)
C4 C5 1.388(10)
C6 C7 1.404(8)
C7 C8 1.403(11)
C8 C9 1.382(11)
C9 C10 1.339(10)
C13 C14 1.376(9)
C14 C15 1.395(9)
C15 C16 1.401(11)
C16 C17 1.365(10)
C18 C19 1.380(9)
C19 C20 1.405(11)
C20 C21 1.380(12)
C21 C22 1.351(10)
C26 C25 1.385(9)
C26 C27 1.393(10)
C29 C28 1.360(10)
C28 C27 1.374(11)
C30 C31 1.399(9)
C31 C32 1.413(9)
C32 C33 1.398(10)
C33 C34 1.345(10)
C37 C38 1.367(9)
C38 C39 1.404(11)
C39 C40 1.386(11)
C40 C41 1.348(11)
C42 N8 1.339(9)
N8 C46 1.363(9)
C44 C45 1.362(11)
C45 C46 1.391(10)
